data_7243884
loop_
_publ_author_name
'Long, J\'er\^ome'
'Tolpygin, Aleksei O.'
'Cherkasov, Anton V.'
'Nelyubina, Yulia V.'
'Guari, Yannick'
'Larionova, Joulia'
'Trifonov, Alexander A.'

_publ_section_title
;
 Tuning the coordination sphere of octahedral Dy(iii) complexes with
 silanolate/stannanolate ligands: synthesis, structures and slow
 relaxation of the magnetization
;
_journal_issue 47
_journal_name_full CrystEngComm
_journal_page_first 8351
_journal_page_last 8359
_journal_paper_doi 10.1039/D1CE01266E
_journal_volume 23
_journal_year 2021
_chemical_absolute_configuration ad
_chemical_formula_moiety 'C68 H61 Dy N2 O4 Si3, C4 H8 O'
_chemical_formula_sum 'C72 H69 Dy N2 O5 Si3'
_chemical_formula_weight 1289.06
_space_group_crystal_system monoclinic
_space_group_IT_number 4
_space_group_name_Hall 'P 2yb'
_space_group_name_H-M_alt 'P 1 21 1'
_atom_sites_solution_hydrogens geom
_atom_sites_solution_primary dual
_atom_sites_solution_secondary difmap
_audit_creation_method SHELXL-2018/3
_audit_update_record
;
2021-07-10 deposited with the CCDC.	2021-11-09 downloaded from the CCDC.
;
_cell_angle_alpha 90
_cell_angle_beta 115.8060(10)
_cell_angle_gamma 90
_cell_formula_units_Z 2
_cell_length_a 14.2745(4)
_cell_length_b 16.2901(5)
_cell_length_c 15.0762(4)
_cell_measurement_reflns_used 9830
_cell_measurement_temperature 100(2)
_cell_measurement_theta_max 30.56
_cell_measurement_theta_min 2.72
_cell_volume 3156.10(16)
_computing_cell_refinement 'Saint 8.37a'
_computing_data_collection APEX3
_computing_data_reduction 'Saint 8.37a'
_computing_structure_refinement 'SHELXL 2018/3'
_computing_structure_solution 'SHELXT 2018/2'
_diffrn_ambient_temperature 100(2)
_diffrn_measured_fraction_theta_full 0.999
_diffrn_measured_fraction_theta_max 0.999
_diffrn_measurement_device_type 'Bruker D8 Quest (CMOS)'
_diffrn_measurement_method '\w scans'
_diffrn_radiation_type MoK\a
_diffrn_radiation_wavelength 0.71073
_diffrn_reflns_av_R_equivalents 0.0392
_diffrn_reflns_av_unetI/netI 0.0610
_diffrn_reflns_Laue_measured_fraction_full 0.999
_diffrn_reflns_Laue_measured_fraction_max 0.999
_diffrn_reflns_limit_h_max 20
_diffrn_reflns_limit_h_min -20
_diffrn_reflns_limit_k_max 22
_diffrn_reflns_limit_k_min -23
_diffrn_reflns_limit_l_max 21
_diffrn_reflns_limit_l_min -21
_diffrn_reflns_number 52387
_diffrn_reflns_point_group_measured_fraction_full 0.996
_diffrn_reflns_point_group_measured_fraction_max 0.995
_diffrn_reflns_theta_full 25.242
_diffrn_reflns_theta_max 30.111
_diffrn_reflns_theta_min 2.501
_diffrn_source 'microfocus tube'
_exptl_absorpt_coefficient_mu 1.293
_exptl_absorpt_correction_T_max 0.875
_exptl_absorpt_correction_T_min 0.802
_exptl_absorpt_correction_type multi-scan
_exptl_absorpt_process_details SADABS
_exptl_crystal_colour colorless
_exptl_crystal_density_diffrn 1.356
_exptl_crystal_description plate
_exptl_crystal_F_000 1326
_exptl_crystal_size_max 0.200
_exptl_crystal_size_mid 0.160
_exptl_crystal_size_min 0.050
_refine_diff_density_max 0.657
_refine_diff_density_min -0.539
_refine_diff_density_rms 0.082
_refine_ls_abs_structure_details
;
 Flack x determined using 6626 quotients [(I+)-(I-)]/[(I+)+(I-)]
 (Parsons, Flack and Wagner, Acta Cryst. B69 (2013) 249-259).
;
_refine_ls_abs_structure_Flack -0.024(2)
_refine_ls_extinction_method none
_refine_ls_goodness_of_fit_ref 1.028
_refine_ls_hydrogen_treatment constr
_refine_ls_matrix_type full
_refine_ls_number_parameters 796
_refine_ls_number_reflns 18482
_refine_ls_number_restraints 136
_refine_ls_restrained_S_all 1.031
_refine_ls_R_factor_all 0.0504
_refine_ls_R_factor_gt 0.0349
_refine_ls_shift/su_max 0.001
_refine_ls_shift/su_mean 0.000
_refine_ls_structure_factor_coef Fsqd
_refine_ls_weighting_details 'w=1/[\s^2^(Fo^2^)+(0.0201P)^2^+0.6729P] where P=(Fo^2^+2Fc^2^)/3'
_refine_ls_weighting_scheme calc
_refine_ls_wR_factor_gt 0.0539
_refine_ls_wR_factor_ref 0.0572
_reflns_Friedel_coverage 0.930
_reflns_Friedel_fraction_full 0.992
_reflns_Friedel_fraction_max 0.992
_reflns_number_gt 15818
_reflns_number_total 18482
_reflns_threshold_expression 'I > 2\s(I)'
_cod_data_source_file d1ce01266e2.cif
_cod_data_source_block dyosiph3bipy
_cod_depositor_comments 'Adding full bibliography for 7243882--7243885.cif.'
_cod_original_sg_symbol_H-M 'P 21'
_cod_database_code 7243884
_shelx_shelxl_version_number 2018/3
_shelx_space_group_comment
;
The symmetry employed for this shelxl refinement is uniquely defined
by the following loop, which should always be used as a source of
symmetry information in preference to the above space-group names.
They are only intended as comments.
;
_shelx_estimated_absorpt_t_min 0.782
_shelx_estimated_absorpt_t_max 0.938

loop_
_space_group_symop_operation_xyz
'x, y, z'
'-x, y+1/2, -z'

loop_
_atom_site_label
_atom_site_type_symbol
_atom_site_fract_x
_atom_site_fract_y
_atom_site_fract_z
_atom_site_U_iso_or_equiv
_atom_site_adp_type
_atom_site_occupancy
_atom_site_site_symmetry_order
_atom_site_calc_flag
_atom_site_refinement_flags_posn
_atom_site_refinement_flags_adp
_atom_site_refinement_flags_occupancy
_atom_site_disorder_assembly
_atom_site_disorder_group
Dy1 Dy 0.27877(2) 0.62812(2) 0.15833(2) 0.01534(4) Uani 1 1 d . . . . .
Si1 Si 0.54047(8) 0.55522(7) 0.20158(8) 0.0184(2) Uani 1 1 d . . . . .
Si2 Si 0.23585(8) 0.48330(7) 0.32694(8) 0.0198(2) Uani 1 1 d . . . . .
Si3 Si 0.13372(9) 0.54643(7) -0.09144(8) 0.0223(2) Uani 1 1 d . . . . .
O1 O 0.42688(19) 0.57811(17) 0.18827(19) 0.0224(6) Uani 1 1 d . . . . .
O2 O 0.2411(2) 0.54433(17) 0.24686(19) 0.0229(6) Uani 1 1 d . . . . .
O3 O 0.1982(2) 0.59906(16) 0.00531(18) 0.0266(7) Uani 1 1 d . . . . .
N1 N 0.3469(3) 0.7321(2) 0.2955(2) 0.0217(7) Uani 1 1 d . . . . .
N2 N 0.3455(3) 0.7625(2) 0.1214(2) 0.0257(8) Uani 1 1 d . . . . .
C1 C 0.5523(3) 0.5764(2) 0.0837(3) 0.0213(8) Uani 1 1 d . . . . .
C2 C 0.4633(3) 0.5969(2) -0.0020(3) 0.0253(9) Uani 1 1 d . . . . .
H2A H 0.397206 0.596107 -0.001015 0.030 Uiso 1 1 calc R U . . .
C3 C 0.4698(3) 0.6183(4) -0.0882(3) 0.0323(11) Uani 1 1 d . . . . .
H3A H 0.408355 0.632265 -0.145184 0.039 Uiso 1 1 calc R U . . .
C4 C 0.5646(3) 0.6195(4) -0.0920(3) 0.0366(11) Uani 1 1 d . . . . .
H4A H 0.568941 0.635185 -0.150764 0.044 Uiso 1 1 calc R U . . .
C5 C 0.6534(3) 0.5975(3) -0.0090(3) 0.0327(11) Uani 1 1 d . . . . .
H5A H 0.718765 0.596620 -0.011429 0.039 Uiso 1 1 calc R U . . .
C6 C 0.6473(3) 0.5767(3) 0.0776(3) 0.0274(9) Uani 1 1 d . . . . .
H6A H 0.709110 0.562426 0.134059 0.033 Uiso 1 1 calc R U . . .
C7 C 0.6416(2) 0.6190(4) 0.3005(2) 0.0195(9) Uani 1 1 d . . . . .
C8 C 0.6478(3) 0.7030(3) 0.2828(3) 0.0328(10) Uani 1 1 d . . . . .
H8A H 0.602446 0.725002 0.220376 0.039 Uiso 1 1 calc R U . . .
C9 C 0.7179(4) 0.7550(3) 0.3533(4) 0.0397(12) Uani 1 1 d . . . . .
H9A H 0.718838 0.811812 0.339629 0.048 Uiso 1 1 calc R U . . .
C10 C 0.7858(4) 0.7240(3) 0.4430(4) 0.0384(12) Uani 1 1 d . . . . .
H10A H 0.835881 0.758834 0.490682 0.046 Uiso 1 1 calc R U . . .
C11 C 0.7810(3) 0.6413(4) 0.4639(3) 0.0371(14) Uani 1 1 d . . . . .
H11A H 0.826913 0.619692 0.526347 0.045 Uiso 1 1 calc R U . . .
C12 C 0.7089(3) 0.5906(3) 0.3930(3) 0.0291(10) Uani 1 1 d . . . . .
H12A H 0.705593 0.534462 0.408546 0.035 Uiso 1 1 calc R U . . .
C13 C 0.5693(3) 0.4445(2) 0.2366(3) 0.0199(8) Uani 1 1 d . . . . .
C14 C 0.6565(3) 0.4042(3) 0.2390(3) 0.0289(10) Uani 1 1 d . . . . .
H14A H 0.704016 0.433952 0.222559 0.035 Uiso 1 1 calc R U . . .
C15 C 0.6760(4) 0.3222(3) 0.2647(3) 0.0343(11) Uani 1 1 d . . . . .
H15A H 0.736788 0.296673 0.266927 0.041 Uiso 1 1 calc R U . . .
C16 C 0.6069(4) 0.2777(3) 0.2871(3) 0.0311(10) Uani 1 1 d . . . . .
H16A H 0.619383 0.221230 0.304017 0.037 Uiso 1 1 calc R U . . .
C17 C 0.5197(3) 0.3156(3) 0.2849(3) 0.0319(10) Uani 1 1 d . . . . .
H17A H 0.472027 0.285337 0.300514 0.038 Uiso 1 1 calc R U . . .
C18 C 0.5015(3) 0.3976(3) 0.2599(3) 0.0263(9) Uani 1 1 d . . . . .
H18A H 0.440901 0.422809 0.258556 0.032 Uiso 1 1 calc R U . . .
C19 C 0.3434(3) 0.5100(3) 0.4514(3) 0.0242(10) Uani 1 1 d . . . . .
C20 C 0.4399(3) 0.5331(3) 0.4578(3) 0.0307(10) Uani 1 1 d . . . . .
H20A H 0.451717 0.530000 0.400581 0.037 Uiso 1 1 calc R U . . .
C21 C 0.5198(4) 0.5608(3) 0.5457(4) 0.0441(13) Uani 1 1 d . . . . .
H21A H 0.585169 0.575691 0.548049 0.053 Uiso 1 1 calc R U . . .
C22 C 0.5037(4) 0.5665(3) 0.6291(4) 0.0462(14) Uani 1 1 d . . . . .
H22A H 0.557573 0.586466 0.688649 0.055 Uiso 1 1 calc R U . . .
C23 C 0.4092(4) 0.5431(3) 0.6262(3) 0.0396(12) Uani 1 1 d . . . . .
H23A H 0.398424 0.546415 0.684064 0.048 Uiso 1 1 calc R U . . .
C24 C 0.3298(3) 0.5148(3) 0.5384(3) 0.0307(10) Uani 1 1 d . . . . .
H24A H 0.265352 0.498508 0.537224 0.037 Uiso 1 1 calc R U . . .
C25 C 0.1078(3) 0.4961(3) 0.3321(3) 0.0223(9) Uani 1 1 d . . . . .
C26 C 0.0849(3) 0.5658(3) 0.3722(3) 0.0312(10) Uani 1 1 d . . . . .
H26A H 0.138995 0.603921 0.406675 0.037 Uiso 1 1 calc R U . . .
C27 C -0.0141(3) 0.5816(3) 0.3634(3) 0.0356(11) Uani 1 1 d . . . . .
H27A H -0.027868 0.630226 0.390393 0.043 Uiso 1 1 calc R U . . .
C28 C -0.0925(3) 0.5257(3) 0.3150(3) 0.0422(13) Uani 1 1 d . . . . .
H28A H -0.160450 0.535378 0.309353 0.051 Uiso 1 1 calc R U . . .
C29 C -0.0725(4) 0.4564(4) 0.2750(4) 0.0468(14) Uani 1 1 d . . . . .
H29A H -0.127074 0.418460 0.241165 0.056 Uiso 1 1 calc R U . . .
C30 C 0.0263(3) 0.4407(3) 0.2832(3) 0.0323(10) Uani 1 1 d . . . . .
H30A H 0.038894 0.392031 0.255443 0.039 Uiso 1 1 calc R U . . .
C31 C 0.2481(3) 0.3741(2) 0.2941(3) 0.0245(9) Uani 1 1 d . . . . .
C32 C 0.2644(4) 0.3093(3) 0.3595(4) 0.0444(13) Uani 1 1 d . . . . .
H32A H 0.274664 0.320395 0.424930 0.053 Uiso 1 1 calc R U . . .
C33 C 0.2659(5) 0.2285(3) 0.3304(5) 0.0570(17) Uani 1 1 d . . . . .
H33A H 0.273944 0.184990 0.375032 0.068 Uiso 1 1 calc R U . . .
C34 C 0.2559(4) 0.2114(3) 0.2382(5) 0.0535(16) Uani 1 1 d . . . . .
H34A H 0.257121 0.155956 0.219049 0.064 Uiso 1 1 calc R U . . .
C35 C 0.2440(4) 0.2737(3) 0.1728(4) 0.0460(14) Uani 1 1 d . . . . .
H35A H 0.239384 0.261976 0.109299 0.055 Uiso 1 1 calc R U . . .
C36 C 0.2388(3) 0.3545(3) 0.2012(3) 0.0334(11) Uani 1 1 d . . . . .
H36A H 0.228489 0.397432 0.155234 0.040 Uiso 1 1 calc R U . . .
C37 C 0.0014(3) 0.5193(2) -0.0999(3) 0.0269(9) Uani 1 1 d . . . . .
C38 C -0.0093(4) 0.5056(3) -0.0137(4) 0.0397(12) Uani 1 1 d . . . . .
H38A H 0.049809 0.510566 0.048061 0.048 Uiso 1 1 calc R U . . .
C39 C -0.1050(5) 0.4847(4) -0.0163(4) 0.0546(15) Uani 1 1 d . . . . .
H39A H -0.111046 0.477481 0.043561 0.066 Uiso 1 1 calc R U . . .
C40 C -0.1905(4) 0.4746(3) -0.1045(5) 0.0507(14) Uani 1 1 d . . . . .
H40A H -0.255289 0.459114 -0.105875 0.061 Uiso 1 1 calc R U . . .
C41 C -0.1825(4) 0.4869(3) -0.1910(4) 0.0438(13) Uani 1 1 d . . . . .
H41A H -0.241827 0.479965 -0.252340 0.053 Uiso 1 1 calc R U . . .
C42 C -0.0874(3) 0.5095(3) -0.1890(3) 0.0334(10) Uani 1 1 d . . . . .
H42A H -0.082820 0.518349 -0.249329 0.040 Uiso 1 1 calc R U . . .
C43 C 0.2027(3) 0.4478(3) -0.0893(3) 0.0276(9) Uani 1 1 d . . . . .
C44 C 0.2948(3) 0.4258(3) -0.0088(3) 0.0275(9) Uani 1 1 d . . . . .
H44A H 0.323389 0.461745 0.046242 0.033 Uiso 1 1 calc R U . . .
C45 C 0.3456(4) 0.3533(3) -0.0066(3) 0.0372(12) Uani 1 1 d . . . . .
H45A H 0.408077 0.339894 0.049614 0.045 Uiso 1 1 calc R U . . .
C46 C 0.3067(5) 0.3007(3) -0.0847(4) 0.0480(14) Uani 1 1 d . . . . .
H46A H 0.342340 0.251106 -0.083214 0.058 Uiso 1 1 calc R U . . .
C47 C 0.2149(5) 0.3200(3) -0.1664(4) 0.0547(16) Uani 1 1 d . . . . .
H47A H 0.187702 0.283791 -0.221190 0.066 Uiso 1 1 calc R U . . .
C48 C 0.1632(4) 0.3924(3) -0.1676(3) 0.0425(13) Uani 1 1 d . . . . .
H48A H 0.099393 0.404476 -0.222911 0.051 Uiso 1 1 calc R U . . .
C49 C 0.1124(3) 0.6043(2) -0.2070(3) 0.0212(9) Uani 1 1 d . . . . .
C50 C 0.1646(3) 0.5856(3) -0.2636(3) 0.0320(10) Uani 1 1 d . . . . .
H50A H 0.213383 0.541795 -0.243898 0.038 Uiso 1 1 calc R U . . .
C51 C 0.1473(3) 0.6293(5) -0.3481(3) 0.0364(9) Uani 1 1 d . . . . .
H51A H 0.183269 0.614827 -0.386061 0.044 Uiso 1 1 calc R U . . .
C52 C 0.0778(4) 0.6941(3) -0.3773(3) 0.0360(11) Uani 1 1 d . . . . .
H52A H 0.065682 0.724093 -0.435341 0.043 Uiso 1 1 calc R U . . .
C53 C 0.0267(4) 0.7146(3) -0.3224(3) 0.0382(12) Uani 1 1 d . . . . .
H53A H -0.020670 0.759434 -0.341765 0.046 Uiso 1 1 calc R U . . .
C54 C 0.0437(4) 0.6700(3) -0.2379(3) 0.0316(10) Uani 1 1 d . . . . .
H54A H 0.007368 0.684895 -0.200473 0.038 Uiso 1 1 calc R U . . .
C55 C 0.3373(4) 0.7181(3) 0.3790(3) 0.0307(10) Uani 1 1 d . . . . .
H55A H 0.295543 0.673154 0.380310 0.037 Uiso 1 1 calc R U . . .
C56 C 0.3848(4) 0.7652(3) 0.4630(4) 0.0399(14) Uani 1 1 d . . . . .
H56A H 0.375488 0.753822 0.520380 0.048 Uiso 1 1 calc R U . . .
C57 C 0.4460(4) 0.8291(3) 0.4603(4) 0.0524(15) Uani 1 1 d . . . . .
H57A H 0.481704 0.861907 0.517321 0.063 Uiso 1 1 calc R U . . .
C58 C 0.4561(4) 0.8462(3) 0.3750(3) 0.0459(14) Uani 1 1 d . . . . .
H58A H 0.497977 0.890628 0.372524 0.055 Uiso 1 1 calc R U . . .
C59 C 0.4035(3) 0.7967(2) 0.2926(3) 0.0258(9) Uani 1 1 d . . . . .
C60 C 0.4050(3) 0.8131(2) 0.1968(3) 0.0243(9) Uani 1 1 d . . . . .
C61 C 0.4611(4) 0.8767(3) 0.1815(4) 0.0342(11) Uani 1 1 d . . . . .
H61A H 0.502271 0.911862 0.234459 0.041 Uiso 1 1 calc R U . . .
C62 C 0.4567(4) 0.8888(3) 0.0892(4) 0.0383(12) Uani 1 1 d . . . . .
H62A H 0.495386 0.931824 0.078279 0.046 Uiso 1 1 calc R U . . .
C63 C 0.3958(4) 0.8377(3) 0.0130(4) 0.0387(12) Uani 1 1 d . . . . .
H63A H 0.391314 0.844912 -0.051303 0.046 Uiso 1 1 calc R U . . .
C64 C 0.3414(4) 0.7757(3) 0.0325(3) 0.0343(11) Uani 1 1 d . . . . .
H64A H 0.298810 0.740735 -0.020088 0.041 Uiso 1 1 calc R U . . .
O4 O 0.1209(7) 0.7003(5) 0.1282(6) 0.0297(19) Uani 0.726(15) 1 d D U P A 1
C65 C 0.0830(7) 0.7628(6) 0.0541(8) 0.062(3) Uani 0.726(15) 1 d D U P A 1
H65A H 0.079667 0.741086 -0.008561 0.074 Uiso 0.726(15) 1 calc R U P A 1
H65B H 0.131474 0.810037 0.074466 0.074 Uiso 0.726(15) 1 calc R U P A 1
C66 C -0.0186(6) 0.7895(5) 0.0394(9) 0.061(3) Uani 0.726(15) 1 d D U P A 1
H66A H -0.061087 0.809540 -0.028474 0.073 Uiso 0.726(15) 1 calc R U P A 1
H66B H -0.015857 0.831647 0.087749 0.073 Uiso 0.726(15) 1 calc R U P A 1
C67 C -0.0546(5) 0.7079(5) 0.0582(9) 0.059(3) Uani 0.726(15) 1 d D U P A 1
H67A H -0.070377 0.670150 0.002034 0.070 Uiso 0.726(15) 1 calc R U P A 1
H67B H -0.117350 0.713843 0.069840 0.070 Uiso 0.726(15) 1 calc R U P A 1
C68 C 0.0357(6) 0.6772(7) 0.1487(7) 0.038(2) Uani 0.726(15) 1 d D U P A 1
H68A H 0.039532 0.704522 0.208872 0.045 Uiso 0.726(15) 1 calc R U P A 1
H68B H 0.032502 0.617024 0.155866 0.045 Uiso 0.726(15) 1 calc R U P A 1
O4* O 0.1294(17) 0.7058(11) 0.1576(16) 0.028(5) Uani 0.274(15) 1 d D U P A 2
C65* C 0.0990(13) 0.7857(12) 0.116(2) 0.051(6) Uani 0.274(15) 1 d D U P A 2
H65C H 0.116864 0.793937 0.060165 0.062 Uiso 0.274(15) 1 calc R U P A 2
H65D H 0.133816 0.828728 0.166085 0.062 Uiso 0.274(15) 1 calc R U P A 2
C66* C -0.0143(13) 0.7884(12) 0.0823(17) 0.041(6) Uani 0.274(15) 1 d D U P A 2
H66C H -0.050388 0.785285 0.009554 0.049 Uiso 0.274(15) 1 calc R U P A 2
H66D H -0.034500 0.840397 0.103416 0.049 Uiso 0.274(15) 1 calc R U P A 2
C67* C -0.0439(13) 0.7175(11) 0.1264(19) 0.042(5) Uani 0.274(15) 1 d D U P A 2
H67C H -0.075828 0.736548 0.169274 0.050 Uiso 0.274(15) 1 calc R U P A 2
H67D H -0.094391 0.681996 0.074114 0.050 Uiso 0.274(15) 1 calc R U P A 2
C68* C 0.0535(15) 0.6718(18) 0.1847(19) 0.038(6) Uani 0.274(15) 1 d D U P A 2
H68C H 0.074954 0.679029 0.256147 0.046 Uiso 0.274(15) 1 calc R U P A 2
H68D H 0.044011 0.612519 0.168985 0.046 Uiso 0.274(15) 1 calc R U P A 2
O1S O 0.9934(3) 0.3121(2) 0.5916(3) 0.0569(10) Uani 1 1 d D . . . .
C1S C 1.0163(4) 0.3867(3) 0.5547(4) 0.0562(16) Uani 1 1 d D . . . .
H1SA H 1.007468 0.379081 0.486322 0.067 Uiso 1 1 calc R U . . .
H1SB H 1.088873 0.404123 0.596268 0.067 Uiso 1 1 calc R U . . .
C2S C 0.9413(4) 0.4496(3) 0.5578(4) 0.0472(13) Uani 1 1 d D . . . .
H2SA H 0.969828 0.478690 0.621835 0.057 Uiso 1 1 calc R U . . .
H2SB H 0.923812 0.490294 0.504106 0.057 Uiso 1 1 calc R U . . .
C3S C 0.8488(4) 0.3993(3) 0.5441(4) 0.0568(15) Uani 1 1 d D . . . .
H3SA H 0.808281 0.425871 0.575289 0.068 Uiso 1 1 calc R U . . .
H3SB H 0.802900 0.390540 0.473272 0.068 Uiso 1 1 calc R U . . .
C4S C 0.8950(5) 0.3207(4) 0.5938(5) 0.073(2) Uani 1 1 d D . . . .
H4SA H 0.904038 0.321474 0.662713 0.087 Uiso 1 1 calc R U . . .
H4SB H 0.848940 0.274255 0.559050 0.087 Uiso 1 1 calc R U . . .

loop_
_atom_site_aniso_label
_atom_site_aniso_U_11
_atom_site_aniso_U_22
_atom_site_aniso_U_33
_atom_site_aniso_U_23
_atom_site_aniso_U_13
_atom_site_aniso_U_12
Dy1 0.01463(7) 0.01696(7) 0.01284(7) 0.00036(12) 0.00449(5) 0.00065(12)
Si1 0.0149(5) 0.0235(6) 0.0172(6) 0.0027(4) 0.0073(4) 0.0014(4)
Si2 0.0175(5) 0.0220(6) 0.0226(6) 0.0024(5) 0.0111(4) -0.0004(4)
Si3 0.0242(6) 0.0221(6) 0.0158(6) -0.0031(4) 0.0042(4) 0.0062(5)
O1 0.0156(13) 0.0301(16) 0.0215(15) 0.0036(12) 0.0082(11) 0.0037(12)
O2 0.0234(14) 0.0261(15) 0.0238(15) 0.0047(12) 0.0145(12) 0.0009(12)
O3 0.0285(15) 0.0295(17) 0.0140(14) -0.0032(11) 0.0020(11) 0.0045(12)
N1 0.0266(18) 0.0186(17) 0.0205(18) -0.0021(13) 0.0108(15) -0.0018(14)
N2 0.032(2) 0.0238(19) 0.0245(19) 0.0064(15) 0.0150(16) 0.0044(16)
C1 0.026(2) 0.018(2) 0.022(2) -0.0001(16) 0.0128(17) 0.0006(17)
C2 0.028(2) 0.028(2) 0.020(2) 0.0021(16) 0.0110(17) 0.0032(17)
C3 0.039(2) 0.034(3) 0.0218(19) 0.007(2) 0.0118(16) 0.005(3)
C4 0.053(2) 0.040(3) 0.025(2) 0.003(3) 0.0247(18) -0.003(3)
C5 0.036(2) 0.037(3) 0.038(3) -0.0047(19) 0.028(2) -0.0055(19)
C6 0.029(2) 0.030(2) 0.026(2) -0.0018(18) 0.0143(19) -0.0017(19)
C7 0.0160(15) 0.025(3) 0.0196(16) -0.001(2) 0.0101(13) 0.000(2)
C8 0.034(3) 0.036(3) 0.028(2) 0.001(2) 0.013(2) -0.001(2)
C9 0.042(3) 0.031(3) 0.046(3) -0.006(2) 0.020(2) -0.012(2)
C10 0.029(2) 0.047(3) 0.040(3) -0.018(2) 0.016(2) -0.007(2)
C11 0.027(2) 0.055(4) 0.022(2) -0.007(2) 0.0040(16) 0.007(3)
C12 0.027(2) 0.032(2) 0.025(2) 0.0005(18) 0.0085(18) 0.0042(19)
C13 0.0180(19) 0.026(2) 0.0132(19) -0.0010(16) 0.0042(15) -0.0041(17)
C14 0.027(2) 0.027(2) 0.036(3) 0.0045(19) 0.0162(19) -0.0019(19)
C15 0.040(3) 0.027(2) 0.034(3) 0.006(2) 0.015(2) 0.010(2)
C16 0.045(3) 0.022(2) 0.019(2) 0.0034(17) 0.007(2) -0.002(2)
C17 0.035(3) 0.034(3) 0.023(2) 0.0068(19) 0.0083(19) -0.013(2)
C18 0.021(2) 0.034(2) 0.021(2) 0.0065(18) 0.0063(17) -0.0006(19)
C19 0.025(2) 0.022(2) 0.022(2) 0.0027(18) 0.0071(19) 0.0045(19)
C20 0.023(2) 0.037(3) 0.029(2) -0.001(2) 0.0086(19) 0.002(2)
C21 0.027(3) 0.053(3) 0.044(3) -0.008(3) 0.008(2) -0.001(2)
C22 0.038(3) 0.047(3) 0.035(3) -0.007(2) -0.002(2) 0.008(3)
C23 0.046(3) 0.041(3) 0.024(3) -0.001(2) 0.008(2) 0.019(2)
C24 0.031(2) 0.032(3) 0.028(2) 0.0025(19) 0.012(2) 0.009(2)
C25 0.0187(19) 0.030(2) 0.021(2) 0.0049(17) 0.0113(16) 0.0003(17)
C26 0.025(2) 0.036(3) 0.036(3) -0.003(2) 0.017(2) -0.002(2)
C27 0.032(2) 0.047(3) 0.032(3) -0.001(2) 0.018(2) 0.010(2)
C28 0.021(2) 0.072(4) 0.036(3) -0.005(3) 0.016(2) 0.007(2)
C29 0.022(2) 0.072(4) 0.049(3) -0.023(3) 0.017(2) -0.011(2)
C30 0.024(2) 0.039(3) 0.035(3) -0.005(2) 0.015(2) -0.003(2)
C31 0.0151(19) 0.023(2) 0.039(3) 0.0004(18) 0.0151(18) -0.0010(17)
C32 0.058(3) 0.035(3) 0.066(4) 0.020(3) 0.050(3) 0.014(3)
C33 0.072(4) 0.025(3) 0.106(5) 0.019(3) 0.069(4) 0.008(3)
C34 0.040(3) 0.029(3) 0.104(5) -0.014(3) 0.042(3) -0.006(2)
C35 0.035(3) 0.042(3) 0.056(4) -0.020(3) 0.015(3) -0.003(3)
C36 0.027(2) 0.034(3) 0.033(3) -0.004(2) 0.007(2) 0.003(2)
C37 0.030(2) 0.020(2) 0.029(2) -0.0037(17) 0.0110(19) 0.0069(18)
C38 0.039(3) 0.047(3) 0.036(3) -0.006(2) 0.019(2) -0.002(2)
C39 0.062(4) 0.061(4) 0.053(4) -0.010(3) 0.036(3) -0.013(3)
C40 0.038(3) 0.044(3) 0.076(4) -0.014(3) 0.030(3) -0.010(3)
C41 0.038(3) 0.035(3) 0.048(3) -0.009(2) 0.010(2) -0.003(2)
C42 0.032(2) 0.032(3) 0.034(3) -0.006(2) 0.012(2) -0.002(2)
C43 0.035(2) 0.029(2) 0.020(2) 0.0025(18) 0.0127(18) 0.009(2)
C44 0.034(2) 0.027(2) 0.026(2) 0.0047(18) 0.0168(19) 0.009(2)
C45 0.045(3) 0.039(3) 0.032(3) 0.011(2) 0.022(2) 0.022(2)
C46 0.076(4) 0.036(3) 0.043(3) 0.012(2) 0.036(3) 0.031(3)
C47 0.088(4) 0.038(3) 0.035(3) -0.011(2) 0.024(3) 0.019(3)
C48 0.059(3) 0.033(3) 0.024(3) -0.003(2) 0.008(2) 0.020(2)
C49 0.0188(19) 0.021(2) 0.0160(19) -0.0036(14) 0.0007(15) -0.0002(15)
C50 0.028(2) 0.037(3) 0.026(2) -0.0015(19) 0.0065(19) 0.003(2)
C51 0.035(2) 0.047(2) 0.028(2) 0.000(4) 0.0141(16) -0.003(4)
C52 0.041(3) 0.034(3) 0.025(2) 0.003(2) 0.007(2) -0.008(2)
C53 0.041(3) 0.031(3) 0.029(3) 0.002(2) 0.002(2) 0.009(2)
C54 0.036(3) 0.030(2) 0.024(2) -0.0006(19) 0.009(2) 0.005(2)
C55 0.042(3) 0.026(2) 0.027(2) -0.0034(19) 0.018(2) -0.008(2)
C56 0.061(4) 0.038(3) 0.024(3) -0.010(2) 0.021(3) -0.014(3)
C57 0.076(4) 0.049(3) 0.027(3) -0.016(2) 0.017(3) -0.029(3)
C58 0.062(4) 0.041(3) 0.033(3) -0.008(2) 0.019(3) -0.026(3)
C59 0.028(2) 0.023(2) 0.025(2) -0.0017(17) 0.0102(18) -0.0005(18)
C60 0.024(2) 0.023(2) 0.026(2) 0.0017(17) 0.0108(18) 0.0011(18)
C61 0.038(3) 0.022(2) 0.045(3) -0.002(2) 0.022(2) -0.005(2)
C62 0.050(3) 0.027(3) 0.050(3) 0.008(2) 0.033(3) 0.001(2)
C63 0.057(3) 0.032(3) 0.041(3) 0.009(2) 0.034(3) 0.002(2)
C64 0.043(3) 0.032(3) 0.033(3) -0.001(2) 0.022(2) 0.001(2)
O4 0.024(3) 0.037(3) 0.022(4) 0.000(3) 0.004(3) 0.012(2)
C65 0.076(5) 0.056(5) 0.050(6) 0.016(4) 0.025(5) 0.036(4)
C66 0.045(5) 0.049(5) 0.064(7) 0.015(5) 0.000(4) -0.003(4)
C67 0.031(4) 0.050(5) 0.078(7) 0.023(5) 0.007(4) 0.008(3)
C68 0.043(5) 0.044(5) 0.033(5) -0.001(4) 0.023(4) 0.013(4)
O4* 0.017(6) 0.026(7) 0.025(10) 0.000(6) -0.005(6) -0.004(5)
C65* 0.043(8) 0.035(8) 0.070(13) 0.012(8) 0.019(8) -0.002(7)
C66* 0.036(8) 0.037(9) 0.034(11) 0.007(7) 0.000(7) 0.017(7)
C67* 0.028(7) 0.039(9) 0.061(12) 0.005(8) 0.023(8) 0.010(6)
C68* 0.036(8) 0.046(10) 0.038(12) 0.016(9) 0.022(8) 0.015(7)
O1S 0.069(3) 0.044(2) 0.047(2) -0.0026(18) 0.015(2) 0.020(2)
C1S 0.068(4) 0.054(4) 0.043(3) -0.010(3) 0.020(3) 0.015(3)
C2S 0.065(4) 0.041(3) 0.032(3) -0.002(2) 0.017(3) 0.008(3)
C3S 0.054(4) 0.049(4) 0.052(4) -0.003(3) 0.009(3) 0.012(3)
C4S 0.092(5) 0.059(4) 0.080(5) 0.023(4) 0.049(4) 0.023(4)

loop_
_atom_type_symbol
_atom_type_description
_atom_type_scat_dispersion_real
_atom_type_scat_dispersion_imag
_atom_type_scat_source
C C 0.0033 0.0016 'International Tables Vol C Tables 4.2.6.8 and 6.1.1.4'
H H 0.0000 0.0000 'International Tables Vol C Tables 4.2.6.8 and 6.1.1.4'
N N 0.0061 0.0033 'International Tables Vol C Tables 4.2.6.8 and 6.1.1.4'
O O 0.0106 0.0060 'International Tables Vol C Tables 4.2.6.8 and 6.1.1.4'
Si Si 0.0817 0.0704 'International Tables Vol C Tables 4.2.6.8 and 6.1.1.4'
Dy Dy -0.1892 4.4098 'International Tables Vol C Tables 4.2.6.8 and 6.1.1.4'

loop_
_geom_angle_atom_site_label_1
_geom_angle_atom_site_label_2
_geom_angle_atom_site_label_3
_geom_angle
_geom_angle_site_symmetry_1
_geom_angle_site_symmetry_3
_geom_angle_publ_flag
O1 Dy1 O2 96.91(10) . . ?
O1 Dy1 O3 99.37(10) . . ?
O2 Dy1 O3 111.70(10) . . ?
O1 Dy1 O4 173.2(2) . . ?
O2 Dy1 O4 87.74(19) . . ?
O3 Dy1 O4 83.3(2) . . ?
O1 Dy1 O4* 166.7(6) . . ?
O2 Dy1 O4* 83.0(4) . . ?
O3 Dy1 O4* 92.9(5) . . ?
O1 Dy1 N1 95.22(11) . . ?
O2 Dy1 N1 91.67(10) . . ?
O3 Dy1 N1 150.48(10) . . ?
O4 Dy1 N1 79.7(2) . . ?
O4* Dy1 N1 71.6(5) . . ?
O1 Dy1 N2 86.75(10) . . ?
O2 Dy1 N2 155.12(11) . . ?
O3 Dy1 N2 91.80(11) . . ?
O4 Dy1 N2 87.0(2) . . ?
O4* Dy1 N2 87.9(4) . . ?
N1 Dy1 N2 63.46(11) . . ?
O1 Si1 C13 110.38(16) . . ?
O1 Si1 C7 111.11(17) . . ?
C13 Si1 C7 108.1(2) . . ?
O1 Si1 C1 110.04(16) . . ?
C13 Si1 C1 110.01(17) . . ?
C7 Si1 C1 107.10(17) . . ?
O2 Si2 C25 109.34(16) . . ?
O2 Si2 C31 110.62(17) . . ?
C25 Si2 C31 108.72(18) . . ?
O2 Si2 C19 108.94(18) . . ?
C25 Si2 C19 108.59(19) . . ?
C31 Si2 C19 110.60(19) . . ?
O3 Si3 C43 110.79(17) . . ?
O3 Si3 C49 111.94(16) . . ?
C43 Si3 C49 108.43(18) . . ?
O3 Si3 C37 110.46(17) . . ?
C43 Si3 C37 107.58(19) . . ?
C49 Si3 C37 107.48(18) . . ?
Si1 O1 Dy1 169.71(17) . . ?
Si2 O2 Dy1 169.07(17) . . ?
Si3 O3 Dy1 158.89(17) . . ?
C59 N1 C55 118.2(3) . . ?
C59 N1 Dy1 121.7(3) . . ?
C55 N1 Dy1 119.6(3) . . ?
C64 N2 C60 118.7(4) . . ?
C64 N2 Dy1 120.1(3) . . ?
C60 N2 Dy1 119.7(3) . . ?
C6 C1 C2 117.0(4) . . ?
C6 C1 Si1 123.3(3) . . ?
C2 C1 Si1 119.6(3) . . ?
C3 C2 C1 121.3(4) . . ?
C3 C2 H2A 119.3 . . ?
C1 C2 H2A 119.3 . . ?
C4 C3 C2 120.6(4) . . ?
C4 C3 H3A 119.7 . . ?
C2 C3 H3A 119.7 . . ?
C3 C4 C5 119.2(4) . . ?
C3 C4 H4A 120.4 . . ?
C5 C4 H4A 120.4 . . ?
C4 C5 C6 120.4(4) . . ?
C4 C5 H5A 119.8 . . ?
C6 C5 H5A 119.8 . . ?
C5 C6 C1 121.5(4) . . ?
C5 C6 H6A 119.3 . . ?
C1 C6 H6A 119.3 . . ?
C12 C7 C8 116.3(4) . . ?
C12 C7 Si1 124.9(4) . . ?
C8 C7 Si1 118.7(3) . . ?
C9 C8 C7 122.2(4) . . ?
C9 C8 H8A 118.9 . . ?
C7 C8 H8A 118.9 . . ?
C10 C9 C8 119.7(5) . . ?
C10 C9 H9A 120.1 . . ?
C8 C9 H9A 120.1 . . ?
C9 C10 C11 119.7(4) . . ?
C9 C10 H10A 120.1 . . ?
C11 C10 H10A 120.1 . . ?
C12 C11 C10 119.7(4) . . ?
C12 C11 H11A 120.2 . . ?
C10 C11 H11A 120.2 . . ?
C7 C12 C11 122.2(5) . . ?
C7 C12 H12A 118.9 . . ?
C11 C12 H12A 118.9 . . ?
C14 C13 C18 116.5(4) . . ?
C14 C13 Si1 123.0(3) . . ?
C18 C13 Si1 120.5(3) . . ?
C15 C14 C13 122.0(4) . . ?
C15 C14 H14A 119.0 . . ?
C13 C14 H14A 119.0 . . ?
C16 C15 C14 119.9(4) . . ?
C16 C15 H15A 120.1 . . ?
C14 C15 H15A 120.1 . . ?
C17 C16 C15 119.5(4) . . ?
C17 C16 H16A 120.2 . . ?
C15 C16 H16A 120.2 . . ?
C16 C17 C18 120.1(4) . . ?
C16 C17 H17A 119.9 . . ?
C18 C17 H17A 119.9 . . ?
C17 C18 C13 122.0(4) . . ?
C17 C18 H18A 119.0 . . ?
C13 C18 H18A 119.0 . . ?
C20 C19 C24 117.0(4) . . ?
C20 C19 Si2 118.9(3) . . ?
C24 C19 Si2 123.8(3) . . ?
C19 C20 C21 122.0(4) . . ?
C19 C20 H20A 119.0 . . ?
C21 C20 H20A 119.0 . . ?
C22 C21 C20 119.8(5) . . ?
C22 C21 H21A 120.1 . . ?
C20 C21 H21A 120.1 . . ?
C21 C22 C23 120.1(5) . . ?
C21 C22 H22A 120.0 . . ?
C23 C22 H22A 120.0 . . ?
C22 C23 C24 119.9(4) . . ?
C22 C23 H23A 120.1 . . ?
C24 C23 H23A 120.1 . . ?
C23 C24 C19 121.2(4) . . ?
C23 C24 H24A 119.4 . . ?
C19 C24 H24A 119.4 . . ?
C26 C25 C30 117.1(4) . . ?
C26 C25 Si2 121.8(3) . . ?
C30 C25 Si2 120.5(3) . . ?
C27 C26 C25 122.2(4) . . ?
C27 C26 H26A 118.9 . . ?
C25 C26 H26A 118.9 . . ?
C28 C27 C26 119.1(4) . . ?
C28 C27 H27A 120.4 . . ?
C26 C27 H27A 120.4 . . ?
C29 C28 C27 120.1(4) . . ?
C29 C28 H28A 119.9 . . ?
C27 C28 H28A 119.9 . . ?
C28 C29 C30 120.8(5) . . ?
C28 C29 H29A 119.6 . . ?
C30 C29 H29A 119.6 . . ?
C29 C30 C25 120.6(4) . . ?
C29 C30 H30A 119.7 . . ?
C25 C30 H30A 119.7 . . ?
C36 C31 C32 116.9(4) . . ?
C36 C31 Si2 120.4(3) . . ?
C32 C31 Si2 122.6(4) . . ?
C33 C32 C31 121.0(5) . . ?
C33 C32 H32A 119.5 . . ?
C31 C32 H32A 119.5 . . ?
C34 C33 C32 120.5(5) . . ?
C34 C33 H33A 119.8 . . ?
C32 C33 H33A 119.8 . . ?
C33 C34 C35 120.4(5) . . ?
C33 C34 H34A 119.8 . . ?
C35 C34 H34A 119.8 . . ?
C34 C35 C36 118.9(5) . . ?
C34 C35 H35A 120.5 . . ?
C36 C35 H35A 120.5 . . ?
C31 C36 C35 122.2(5) . . ?
C31 C36 H36A 118.9 . . ?
C35 C36 H36A 118.9 . . ?
C38 C37 C42 117.2(4) . . ?
C38 C37 Si3 119.2(3) . . ?
C42 C37 Si3 123.6(3) . . ?
C39 C38 C37 121.3(5) . . ?
C39 C38 H38A 119.4 . . ?
C37 C38 H38A 119.4 . . ?
C40 C39 C38 120.3(5) . . ?
C40 C39 H39A 119.8 . . ?
C38 C39 H39A 119.8 . . ?
C39 C40 C41 119.9(5) . . ?
C39 C40 H40A 120.1 . . ?
C41 C40 H40A 120.1 . . ?
C40 C41 C42 120.1(5) . . ?
C40 C41 H41A 120.0 . . ?
C42 C41 H41A 120.0 . . ?
C41 C42 C37 121.2(4) . . ?
C41 C42 H42A 119.4 . . ?
C37 C42 H42A 119.4 . . ?
C44 C43 C48 116.8(4) . . ?
C44 C43 Si3 121.6(3) . . ?
C48 C43 Si3 121.5(3) . . ?
C45 C44 C43 121.9(4) . . ?
C45 C44 H44A 119.1 . . ?
C43 C44 H44A 119.1 . . ?
C46 C45 C44 120.3(5) . . ?
C46 C45 H45A 119.8 . . ?
C44 C45 H45A 119.8 . . ?
C45 C46 C47 119.8(4) . . ?
C45 C46 H46A 120.1 . . ?
C47 C46 H46A 120.1 . . ?
C48 C47 C46 119.7(5) . . ?
C48 C47 H47A 120.2 . . ?
C46 C47 H47A 120.2 . . ?
C47 C48 C43 121.5(5) . . ?
C47 C48 H48A 119.3 . . ?
C43 C48 H48A 119.3 . . ?
C54 C49 C50 116.9(4) . . ?
C54 C49 Si3 120.1(3) . . ?
C50 C49 Si3 123.0(3) . . ?
C51 C50 C49 121.6(4) . . ?
C51 C50 H50A 119.2 . . ?
C49 C50 H50A 119.2 . . ?
C50 C51 C52 120.1(4) . . ?
C50 C51 H51A 120.0 . . ?
C52 C51 H51A 120.0 . . ?
C53 C52 C51 119.6(4) . . ?
C53 C52 H52A 120.2 . . ?
C51 C52 H52A 120.2 . . ?
C52 C53 C54 120.0(4) . . ?
C52 C53 H53A 120.0 . . ?
C54 C53 H53A 120.0 . . ?
C49 C54 C53 121.8(4) . . ?
C49 C54 H54A 119.1 . . ?
C53 C54 H54A 119.1 . . ?
N1 C55 C56 123.7(4) . . ?
N1 C55 H55A 118.1 . . ?
C56 C55 H55A 118.1 . . ?
C57 C56 C55 117.4(5) . . ?
C57 C56 H56A 121.3 . . ?
C55 C56 H56A 121.3 . . ?
C56 C57 C58 120.3(5) . . ?
C56 C57 H57A 119.8 . . ?
C58 C57 H57A 119.8 . . ?
C57 C58 C59 118.6(4) . . ?
C57 C58 H58A 120.7 . . ?
C59 C58 H58A 120.7 . . ?
N1 C59 C58 121.6(4) . . ?
N1 C59 C60 116.1(4) . . ?
C58 C59 C60 122.3(4) . . ?
N2 C60 C61 120.6(4) . . ?
N2 C60 C59 115.9(3) . . ?
C61 C60 C59 123.5(4) . . ?
C62 C61 C60 119.8(4) . . ?
C62 C61 H61A 120.1 . . ?
C60 C61 H61A 120.1 . . ?
C63 C62 C61 119.3(4) . . ?
C63 C62 H62A 120.3 . . ?
C61 C62 H62A 120.3 . . ?
C62 C63 C64 118.2(4) . . ?
C62 C63 H63A 120.9 . . ?
C64 C63 H63A 120.9 . . ?
N2 C64 C63 123.3(5) . . ?
N2 C64 H64A 118.3 . . ?
C63 C64 H64A 118.3 . . ?
C68 O4 C65 106.7(7) . . ?
C68 O4 Dy1 130.3(5) . . ?
C65 O4 Dy1 120.0(6) . . ?
O4 C65 C66 110.5(7) . . ?
O4 C65 H65A 109.6 . . ?
C66 C65 H65A 109.6 . . ?
O4 C65 H65B 109.6 . . ?
C66 C65 H65B 109.6 . . ?
H65A C65 H65B 108.1 . . ?
C65 C66 C67 96.2(7) . . ?
C65 C66 H66A 112.5 . . ?
C67 C66 H66A 112.5 . . ?
C65 C66 H66B 112.5 . . ?
C67 C66 H66B 112.5 . . ?
H66A C66 H66B 110.0 . . ?
C66 C67 C68 103.8(7) . . ?
C66 C67 H67A 111.0 . . ?
C68 C67 H67A 111.0 . . ?
C66 C67 H67B 111.0 . . ?
C68 C67 H67B 111.0 . . ?
H67A C67 H67B 109.0 . . ?
O4 C68 C67 101.0(6) . . ?
O4 C68 H68A 111.6 . . ?
C67 C68 H68A 111.6 . . ?
O4 C68 H68B 111.6 . . ?
C67 C68 H68B 111.6 . . ?
H68A C68 H68B 109.4 . . ?
C68* O4* C65* 110.9(19) . . ?
C68* O4* Dy1 124.1(14) . . ?
C65* O4* Dy1 124.4(14) . . ?
O4* C65* C66* 104.9(16) . . ?
O4* C65* H65C 110.8 . . ?
C66* C65* H65C 110.8 . . ?
O4* C65* H65D 110.8 . . ?
C66* C65* H65D 110.8 . . ?
H65C C65* H65D 108.8 . . ?
C65* C66* C67* 107.9(14) . . ?
C65* C66* H66C 110.1 . . ?
C67* C66* H66C 110.1 . . ?
C65* C66* H66D 110.1 . . ?
C67* C66* H66D 110.1 . . ?
H66C C66* H66D 108.4 . . ?
C68* C67* C66* 106.3(15) . . ?
C68* C67* H67C 110.5 . . ?
C66* C67* H67C 110.5 . . ?
C68* C67* H67D 110.5 . . ?
C66* C67* H67D 110.5 . . ?
H67C C67* H67D 108.7 . . ?
O4* C68* C67* 105.6(17) . . ?
O4* C68* H68C 110.6 . . ?
C67* C68* H68C 110.6 . . ?
O4* C68* H68D 110.6 . . ?
C67* C68* H68D 110.6 . . ?
H68C C68* H68D 108.8 . . ?
C4S O1S C1S 108.6(4) . . ?
O1S C1S C2S 106.3(4) . . ?
O1S C1S H1SA 110.5 . . ?
C2S C1S H1SA 110.5 . . ?
O1S C1S H1SB 110.5 . . ?
C2S C1S H1SB 110.5 . . ?
H1SA C1S H1SB 108.7 . . ?
C3S C2S C1S 102.8(4) . . ?
C3S C2S H2SA 111.2 . . ?
C1S C2S H2SA 111.2 . . ?
C3S C2S H2SB 111.2 . . ?
C1S C2S H2SB 111.2 . . ?
H2SA C2S H2SB 109.1 . . ?
C4S C3S C2S 103.4(4) . . ?
C4S C3S H3SA 111.1 . . ?
C2S C3S H3SA 111.1 . . ?
C4S C3S H3SB 111.1 . . ?
C2S C3S H3SB 111.1 . . ?
H3SA C3S H3SB 109.0 . . ?
O1S C4S C3S 107.4(5) . . ?
O1S C4S H4SA 110.2 . . ?
C3S C4S H4SA 110.2 . . ?
O1S C4S H4SB 110.2 . . ?
C3S C4S H4SB 110.2 . . ?
H4SA C4S H4SB 108.5 . . ?

loop_
_geom_bond_atom_site_label_1
_geom_bond_atom_site_label_2
_geom_bond_distance
_geom_bond_site_symmetry_2
_geom_bond_publ_flag
Dy1 O1 2.123(2) . ?
Dy1 O2 2.135(3) . ?
Dy1 O3 2.135(2) . ?
Dy1 O4 2.402(8) . ?
Dy1 O4* 2.48(2) . ?
Dy1 N1 2.518(3) . ?
Dy1 N2 2.543(3) . ?
Si1 O1 1.589(3) . ?
Si1 C13 1.875(4) . ?
Si1 C7 1.874(4) . ?
Si1 C1 1.888(4) . ?
Si2 O2 1.591(3) . ?
Si2 C25 1.874(4) . ?
Si2 C31 1.875(4) . ?
Si2 C19 1.886(5) . ?
Si3 O3 1.594(3) . ?
Si3 C43 1.877(4) . ?
Si3 C49 1.885(4) . ?
Si3 C37 1.889(4) . ?
N1 C59 1.338(5) . ?
N1 C55 1.344(5) . ?
N2 C64 1.333(5) . ?
N2 C60 1.360(5) . ?
C1 C6 1.399(5) . ?
C1 C2 1.402(5) . ?
C2 C3 1.387(5) . ?
C2 H2A 0.9500 . ?
C3 C4 1.379(5) . ?
C3 H3A 0.9500 . ?
C4 C5 1.385(6) . ?
C4 H4A 0.9500 . ?
C5 C6 1.388(6) . ?
C5 H5A 0.9500 . ?
C6 H6A 0.9500 . ?
C7 C12 1.385(5) . ?
C7 C8 1.405(7) . ?
C8 C9 1.386(6) . ?
C8 H8A 0.9500 . ?
C9 C10 1.372(7) . ?
C9 H9A 0.9500 . ?
C10 C11 1.392(8) . ?
C10 H10A 0.9500 . ?
C11 C12 1.388(6) . ?
C11 H11A 0.9500 . ?
C12 H12A 0.9500 . ?
C13 C14 1.393(6) . ?
C13 C18 1.392(5) . ?
C14 C15 1.386(6) . ?
C14 H14A 0.9500 . ?
C15 C16 1.380(6) . ?
C15 H15A 0.9500 . ?
C16 C17 1.376(6) . ?
C16 H16A 0.9500 . ?
C17 C18 1.382(6) . ?
C17 H17A 0.9500 . ?
C18 H18A 0.9500 . ?
C19 C20 1.390(6) . ?
C19 C24 1.409(6) . ?
C20 C21 1.395(6) . ?
C20 H20A 0.9500 . ?
C21 C22 1.375(7) . ?
C21 H21A 0.9500 . ?
C22 C23 1.385(7) . ?
C22 H22A 0.9500 . ?
C23 C24 1.394(6) . ?
C23 H23A 0.9500 . ?
C24 H24A 0.9500 . ?
C25 C26 1.390(6) . ?
C25 C30 1.402(6) . ?
C26 C27 1.385(6) . ?
C26 H26A 0.9500 . ?
C27 C28 1.379(7) . ?
C27 H27A 0.9500 . ?
C28 C29 1.367(7) . ?
C28 H28A 0.9500 . ?
C29 C30 1.384(6) . ?
C29 H29A 0.9500 . ?
C30 H30A 0.9500 . ?
C31 C36 1.386(6) . ?
C31 C32 1.393(6) . ?
C32 C33 1.389(7) . ?
C32 H32A 0.9500 . ?
C33 C34 1.363(8) . ?
C33 H33A 0.9500 . ?
C34 C35 1.373(8) . ?
C34 H34A 0.9500 . ?
C35 C36 1.396(7) . ?
C35 H35A 0.9500 . ?
C36 H36A 0.9500 . ?
C37 C38 1.391(6) . ?
C37 C42 1.398(6) . ?
C38 C39 1.392(7) . ?
C38 H38A 0.9500 . ?
C39 C40 1.368(7) . ?
C39 H39A 0.9500 . ?
C40 C41 1.373(7) . ?
C40 H40A 0.9500 . ?
C41 C42 1.395(7) . ?
C41 H41A 0.9500 . ?
C42 H42A 0.9500 . ?
C43 C44 1.393(6) . ?
C43 C48 1.395(6) . ?
C44 C45 1.379(6) . ?
C44 H44A 0.9500 . ?
C45 C46 1.363(7) . ?
C45 H45A 0.9500 . ?
C46 C47 1.388(7) . ?
C46 H46A 0.9500 . ?
C47 C48 1.388(7) . ?
C47 H47A 0.9500 . ?
C48 H48A 0.9500 . ?
C49 C54 1.388(5) . ?
C49 C50 1.389(6) . ?
C50 C51 1.384(6) . ?
C50 H50A 0.9500 . ?
C51 C52 1.383(8) . ?
C51 H51A 0.9500 . ?
C52 C53 1.362(6) . ?
C52 H52A 0.9500 . ?
C53 C54 1.393(6) . ?
C53 H53A 0.9500 . ?
C54 H54A 0.9500 . ?
C55 C56 1.380(6) . ?
C55 H55A 0.9500 . ?
C56 C57 1.371(7) . ?
C56 H56A 0.9500 . ?
C57 C58 1.383(7) . ?
C57 H57A 0.9500 . ?
C58 C59 1.394(6) . ?
C58 H58A 0.9500 . ?
C59 C60 1.479(6) . ?
C60 C61 1.389(6) . ?
C61 C62 1.380(6) . ?
C61 H61A 0.9500 . ?
C62 C63 1.378(7) . ?
C62 H62A 0.9500 . ?
C63 C64 1.382(6) . ?
C63 H63A 0.9500 . ?
C64 H64A 0.9500 . ?
O4 C68 1.430(6) . ?
O4 C65 1.432(6) . ?
C65 C66 1.436(7) . ?
C65 H65A 0.9900 . ?
C65 H65B 0.9900 . ?
C66 C67 1.497(7) . ?
C66 H66A 0.9900 . ?
C66 H66B 0.9900 . ?
C67 C68 1.496(6) . ?
C67 H67A 0.9900 . ?
C67 H67B 0.9900 . ?
C68 H68A 0.9900 . ?
C68 H68B 0.9900 . ?
O4* C68* 1.425(8) . ?
O4* C65* 1.429(8) . ?
C65* C66* 1.470(8) . ?
C65* H65C 0.9900 . ?
C65* H65D 0.9900 . ?
C66* C67* 1.482(8) . ?
C66* H66C 0.9900 . ?
C66* H66D 0.9900 . ?
C67* C68* 1.482(8) . ?
C67* H67C 0.9900 . ?
C67* H67D 0.9900 . ?
C68* H68C 0.9900 . ?
C68* H68D 0.9900 . ?
O1S C4S 1.426(5) . ?
O1S C1S 1.433(5) . ?
C1S C2S 1.497(5) . ?
C1S H1SA 0.9900 . ?
C1S H1SB 0.9900 . ?
C2S C3S 1.490(6) . ?
C2S H2SA 0.9900 . ?
C2S H2SB 0.9900 . ?
C3S C4S 1.485(6) . ?
C3S H3SA 0.9900 . ?
C3S H3SB 0.9900 . ?
C4S H4SA 0.9900 . ?
C4S H4SB 0.9900 . ?
